data_4348608
loop_
_publ_author_name
'Chen, Di-Ming'
'Tian, Jia-Yue'
'Liu, Chun-Sen'

_publ_section_title
;
 Ligand Symmetry Modulation for Designing Mixed-Ligand Metal-Organic
 Frameworks: Gas Sorption and Luminescence Sensing Properties.
;
_journal_issue 17
_journal_name_full 'Inorganic chemistry'
_journal_page_first 8892
_journal_page_last 8897
_journal_paper_doi 10.1021/acs.inorgchem.6b01419
_journal_volume 55
_journal_year 2016
_chemical_formula_moiety '0.33(C156 H102 N36 O24 Zn9)'
_chemical_formula_sum 'C52 H34 N12 O8 Zn3'
_chemical_formula_weight 1151.02
_space_group_crystal_system trigonal
_space_group_IT_number 152
_space_group_name_Hall 'P 31 2"'
_space_group_name_H-M_alt 'P 31 2 1'
_atom_sites_solution_hydrogens geom
_atom_sites_solution_primary direct
_audit_creation_date 2016-05-10
_audit_creation_method
;
Olex2 1.2
(compiled 2016.02.19 svn.r3266 for OlexSys, GUI svn.r5155)
;
_cell_angle_alpha 90
_cell_angle_beta 90
_cell_angle_gamma 120
_cell_formula_units_Z 3
_cell_length_a 21.027(2)
_cell_length_b 21.027(2)
_cell_length_c 20.5274(10)
_cell_measurement_reflns_used 4197
_cell_measurement_temperature 293(2)
_cell_measurement_theta_max 26.2660
_cell_measurement_theta_min 3.1890
_cell_volume 7859.9(11)
_computing_cell_refinement
;
CrysAlisPro, Agilent Technologies,
Version 1.171.36.32 (release 02-08-2013 CrysAlis171 .NET)
(compiled Aug  2 2013,16:46:58)
;
_computing_data_collection
;
CrysAlisPro, Agilent Technologies,
Version 1.171.36.32 (release 02-08-2013 CrysAlis171 .NET)
(compiled Aug  2 2013,16:46:58)
;
_computing_data_reduction
;
CrysAlisPro, Agilent Technologies,
Version 1.171.36.32 (release 02-08-2013 CrysAlis171 .NET)
(compiled Aug  2 2013,16:46:58)
;
_computing_molecular_graphics 'Olex2 (Dolomanov et al., 2009)'
_computing_publication_material 'Olex2 (Dolomanov et al., 2009)'
_computing_structure_refinement 'ShelXL (Sheldrick, 2015)'
_computing_structure_solution 'ShelXS (Sheldrick, 2008)'
_diffrn_ambient_temperature 293(2)
_diffrn_detector_area_resol_mean 16.2542
_diffrn_measured_fraction_theta_full 0.996
_diffrn_measured_fraction_theta_max 0.996
_diffrn_measurement_details
;
#__ type_ start__ end____ width___ exp.time_
  1 omega   50.00   78.00   1.0000   30.0000
omega____ theta____ kappa____ phi______ frames
    -       18.7329  178.0000 -180.0000 28

#__ type_ start__ end____ width___ exp.time_
  2 omega  -83.00  -17.00   1.0000   30.0000
omega____ theta____ kappa____ phi______ frames
    -      -18.8110  -57.0000 -180.0000 66

#__ type_ start__ end____ width___ exp.time_
  3 omega  -45.00   42.00   1.0000   30.0000
omega____ theta____ kappa____ phi______ frames
    -      -18.8110   37.0000   30.0000 87
;
_diffrn_measurement_device_type 'Xcalibur, Eos, Gemini'
_diffrn_measurement_method '\w scans'
_diffrn_orient_matrix_UB_11 -0.0326278000
_diffrn_orient_matrix_UB_12 -0.0050628000
_diffrn_orient_matrix_UB_13 0.0148661000
_diffrn_orient_matrix_UB_21 0.0006737000
_diffrn_orient_matrix_UB_22 -0.0256906000
_diffrn_orient_matrix_UB_23 0.0219575000
_diffrn_orient_matrix_UB_31 0.0212435000
_diffrn_orient_matrix_UB_32 0.0289002000
_diffrn_orient_matrix_UB_33 0.0221704000
_diffrn_radiation_monochromator graphite
_diffrn_radiation_type MoK\a
_diffrn_radiation_wavelength 0.71073
_diffrn_reflns_av_R_equivalents 0.0996
_diffrn_reflns_av_unetI/netI 0.1394
_diffrn_reflns_Laue_measured_fraction_full 0.996
_diffrn_reflns_Laue_measured_fraction_max 0.996
_diffrn_reflns_limit_h_max 21
_diffrn_reflns_limit_h_min -24
_diffrn_reflns_limit_k_max 24
_diffrn_reflns_limit_k_min -16
_diffrn_reflns_limit_l_max 24
_diffrn_reflns_limit_l_min -15
_diffrn_reflns_number 22578
_diffrn_reflns_point_group_measured_fraction_full 0.992
_diffrn_reflns_point_group_measured_fraction_max 0.992
_diffrn_reflns_theta_full 24.995
_diffrn_reflns_theta_max 24.995
_diffrn_reflns_theta_min 3.180
_diffrn_source 'Enhance (Mo) X-ray Source'
_exptl_absorpt_coefficient_mu 0.714
_exptl_absorpt_correction_T_max 1.00000
_exptl_absorpt_correction_T_min 0.83013
_exptl_absorpt_correction_type multi-scan
_exptl_absorpt_process_details
;
CrysAlisPro, Agilent Technologies,
Version 1.171.36.32 (release 02-08-2013 CrysAlis171 .NET)
(compiled Aug  2 2013,16:46:58)
Empirical absorption correction using spherical harmonics,
 implemented in SCALE3 ABSPACK scaling algorithm.
;
_exptl_crystal_colour
;
;
_exptl_crystal_density_diffrn 0.730
_exptl_crystal_description
;
;
_exptl_crystal_F_000 1752
_refine_diff_density_max 1.055
_refine_diff_density_min -0.428
_refine_diff_density_rms 0.069
_refine_ls_abs_structure_details
;
 Flack x determined using 1094 quotients [(I+)-(I-)]/[(I+)+(I-)]
 (Parsons, Flack and Wagner, Acta Cryst. B69 (2013) 249-259).
;
_refine_ls_abs_structure_Flack 0.01(2)
_refine_ls_extinction_method none
_refine_ls_goodness_of_fit_ref 0.991
_refine_ls_hydrogen_treatment constr
_refine_ls_matrix_type full
_refine_ls_number_parameters 331
_refine_ls_number_reflns 9152
_refine_ls_number_restraints 0
_refine_ls_restrained_S_all 0.991
_refine_ls_R_factor_all 0.1276
_refine_ls_R_factor_gt 0.0834
_refine_ls_shift/su_max 0.000
_refine_ls_shift/su_mean 0.000
_refine_ls_structure_factor_coef Fsqd
_refine_ls_weighting_details 'w=1/[\s^2^(Fo^2^)+(0.0980P)^2^] where P=(Fo^2^+2Fc^2^)/3'
_refine_ls_weighting_scheme calc
_refine_ls_wR_factor_gt 0.1981
_refine_ls_wR_factor_ref 0.2330
_reflns_Friedel_coverage 0.830
_reflns_Friedel_fraction_full 0.988
_reflns_Friedel_fraction_max 0.988
_reflns_number_gt 4833
_reflns_number_total 9152
_reflns_threshold_expression 'I > 2\s(I)'
_cod_data_source_file ic6b01419_si_002.cif
_cod_data_source_block 1
_cod_original_cell_volume 7859.6(16)
_cod_database_code 4348608
_chemical_oxdiff_formula 'C H O N Zn'
_shelx_space_group_comment
;
The symmetry employed for this shelxl refinement is uniquely defined
by the following loop, which should always be used as a source of
symmetry information in preference to the above space-group names.
They are only intended as comments.
;
_reflns_odcompleteness_completeness 99.64
_reflns_odcompleteness_iscentric 1
_reflns_odcompleteness_theta 26.32
_olex2_refinement_description
;
1. Fixed Uiso
 At 1.2 times of:
  All C(H) groups, All N(H,H) groups
2.a :
 N6(C1AA,N0AA,N8,C9)
2.b Aromatic/amide H refined with riding coordinates:
 C1AA(H1AA), C11(H11), C15(H15), C16(H16), C19(H19), C21(H21), C22(H22),
 C23(H23), C26(H26), C33(H33), C34(H34), C3AA(H3AA), C5(H5), C2AA(H2AA), C2(H2)
2.c X=CH2 refined with riding coordinates:
 N12(H12A,H12B)
;
_shelx_shelxl_version_number 2014/7
_olex2_submission_special_instructions 'No special instructions were received'

loop_
_space_group_symop_operation_xyz
'x, y, z'
'-y, x-y, z+1/3'
'-x+y, -x, z+2/3'
'x-y, -y, -z+2/3'
'-x, -x+y, -z+1/3'
'y, x, -z'

loop_
_atom_site_label
_atom_site_type_symbol
_atom_site_fract_x
_atom_site_fract_y
_atom_site_fract_z
_atom_site_U_iso_or_equiv
_atom_site_adp_type
_atom_site_occupancy
_atom_site_site_symmetry_order
_atom_site_calc_flag
_atom_site_refinement_flags_posn
_atom_site_refinement_flags_adp
_atom_site_refinement_flags_occupancy
Zn1 Zn 0.23710(8) 0.0000 0.8333 0.0617(5) Uani 1 2 d S T P
Zn2 Zn 0.06405(8) -0.16870(8) 0.60162(5) 0.0777(5) Uani 1 1 d . . .
O1 O 0.3131(5) 0.0372(5) 0.7667(3) 0.094(3) Uani 1 1 d . . .
N2 N 0.4146(5) 0.0927(6) 0.4234(3) 0.086(3) Uani 1 1 d . . .
O4 O 0.2388(5) 0.1368(5) 0.1558(4) 0.097(3) Uani 1 1 d . . .
N3 N 0.1504(3) -0.0741(3) 0.7814(2) 0.059(2) Uani 1 1 d . . .
C25 C 0.1574(3) -0.0816(3) 0.7166(2) 0.058(2) Uani 1 1 d G . .
H1AA H 0.2008 -0.0579 0.6928 0.070 Uiso 1 1 calc R . .
N4 N 0.0900(3) -0.1298(3) 0.6926(2) 0.059(2) Uani 1 1 d G . .
N5 N 0.0413(3) -0.1521(4) 0.7426(2) 0.059(2) Uani 1 1 d G . .
C26 C 0.0787(3) -0.1177(4) 0.7975(2) 0.065(3) Uani 1 1 d G . .
C2 C 0.3460(7) 0.0806(7) 0.6578(4) 0.080(3) Uani 1 1 d . . .
C1 C 0.3020(8) 0.0727(7) 0.7211(5) 0.087(4) Uani 1 1 d . . .
C9 C 0.5078(8) 0.0746(8) 0.4721(5) 0.098(4) Uani 1 1 d . . .
H11 H 0.5261 0.0642 0.5094 0.118 Uiso 1 1 calc R . .
N6 N 0.0506(6) -0.1234(6) 0.8557(3) 0.091(3) Uani 1 1 d . . .
H12A H 0.0042 -0.1511 0.8617 0.109 Uiso 1 1 calc R . .
H12B H 0.0786 -0.0994 0.8878 0.109 Uiso 1 1 calc R . .
N1 N 0.7316(5) 0.0599(5) 0.3975(3) 0.064(2) Uani 1 1 d . . .
C5 C 0.4126(7) 0.0843(7) 0.5407(5) 0.085(3) Uani 1 1 d . . .
C23 C 0.6837(7) 0.0263(8) 0.4418(5) 0.099(4) Uani 1 1 d . . .
H15 H 0.6932 -0.0010 0.4718 0.119 Uiso 1 1 calc R . .
C11 C 0.5048(8) 0.0862(7) 0.3595(4) 0.084(4) Uani 1 1 d . . .
H16 H 0.5218 0.0850 0.3180 0.101 Uiso 1 1 calc R . .
O3 O 0.3066(6) 0.1145(5) 0.0898(3) 0.115(3) Uani 1 1 d . . .
C12 C 0.4434(6) 0.0941(7) 0.3657(4) 0.076(3) Uani 1 1 d . . .
C22 C 0.7154(7) 0.0985(7) 0.3559(5) 0.081(4) Uani 1 1 d . . .
H19 H 0.7477 0.1212 0.3215 0.097 Uiso 1 1 calc R . .
O2 O 0.2616(7) 0.0981(6) 0.7217(4) 0.119(4) Uani 1 1 d . . .
C24 C 0.6198(9) 0.0272(8) 0.4488(5) 0.107(5) Uani 1 1 d . . .
H21 H 0.5861 -0.0010 0.4809 0.128 Uiso 1 1 calc R . .
C15 C 0.3821(8) 0.0992(9) 0.1934(4) 0.100(5) Uani 1 1 d . . .
H22 H 0.3956 0.0960 0.1509 0.120 Uiso 1 1 calc R . .
C19 C 0.3419(8) 0.1035(10) 0.3189(5) 0.114(5) Uani 1 1 d . . .
H23 H 0.3261 0.1043 0.3611 0.136 Uiso 1 1 calc R . .
C8 C 0.4490(7) 0.0838(7) 0.4774(4) 0.085(4) Uani 1 1 d . . .
C10 C 0.5420(6) 0.0800(7) 0.4132(4) 0.078(3) Uani 1 1 d . . .
C3 C 0.3949(9) 0.0550(9) 0.6551(5) 0.114(5) Uani 1 1 d . . .
H26 H 0.4041 0.0352 0.6920 0.137 Uiso 1 1 calc R . .
C17 C 0.2866(8) 0.1191(8) 0.1457(6) 0.089(3) Uani 1 1 d . . .
C20 C 0.6053(7) 0.0718(7) 0.4065(4) 0.078(3) Uani 1 1 d . . .
C16 C 0.3246(7) 0.1090(7) 0.2030(5) 0.079(3) Uani 1 1 d . . .
C13 C 0.4033(8) 0.0979(8) 0.3080(4) 0.088(4) Uani 1 1 d . . .
C14 C 0.4225(9) 0.0934(10) 0.2447(5) 0.125(6) Uani 1 1 d . . .
H33 H 0.4622 0.0867 0.2363 0.150 Uiso 1 1 calc R . .
C21 C 0.6594(7) 0.1071(7) 0.3592(5) 0.087(4) Uani 1 1 d . . .
H34 H 0.6546 0.1377 0.3292 0.105 Uiso 1 1 calc R . .
C4 C 0.4309(8) 0.0589(9) 0.5957(4) 0.118(6) Uani 1 1 d . . .
H3AA H 0.4662 0.0447 0.5936 0.141 Uiso 1 1 calc R . .
C7 C 0.3345(12) 0.1066(10) 0.6044(5) 0.153(9) Uani 1 1 d . . .
H5 H 0.3041 0.1270 0.6070 0.184 Uiso 1 1 calc R . .
C6 C 0.3639(10) 0.1065(12) 0.5435(5) 0.149(8) Uani 1 1 d . . .
H2AA H 0.3498 0.1215 0.5063 0.179 Uiso 1 1 calc R . .
C18 C 0.3021(8) 0.1082(9) 0.2629(6) 0.112(5) Uani 1 1 d . . .
H2 H 0.2597 0.1107 0.2696 0.134 Uiso 1 1 calc R . .

loop_
_atom_site_aniso_label
_atom_site_aniso_U_11
_atom_site_aniso_U_22
_atom_site_aniso_U_33
_atom_site_aniso_U_23
_atom_site_aniso_U_13
_atom_site_aniso_U_12
Zn1 0.0825(9) 0.0731(11) 0.0264(6) -0.0038(6) -0.0019(3) 0.0365(6)
Zn2 0.0872(10) 0.1102(11) 0.0411(6) -0.0215(6) -0.0151(6) 0.0534(9)
O1 0.117(7) 0.106(6) 0.034(3) 0.005(4) 0.010(4) 0.037(6)
N2 0.111(8) 0.136(9) 0.040(4) 0.011(5) 0.017(4) 0.084(7)
O4 0.078(6) 0.118(7) 0.080(5) 0.029(5) 0.002(4) 0.037(5)
N3 0.093(7) 0.075(5) 0.018(3) 0.003(3) -0.008(4) 0.049(5)
C25 0.077(7) 0.068(6) 0.031(4) -0.008(4) -0.001(4) 0.038(6)
N4 0.078(6) 0.068(5) 0.032(3) -0.014(3) 0.007(4) 0.036(5)
N5 0.061(5) 0.079(6) 0.033(3) -0.019(4) -0.015(3) 0.032(4)
C26 0.077(8) 0.091(8) 0.038(5) -0.013(5) -0.014(5) 0.049(7)
C2 0.121(10) 0.099(9) 0.035(5) 0.009(5) 0.013(5) 0.066(8)
C1 0.117(11) 0.086(9) 0.045(6) -0.014(6) 0.016(6) 0.042(8)
C9 0.101(10) 0.145(13) 0.063(7) 0.026(7) 0.020(6) 0.071(10)
N6 0.108(8) 0.126(9) 0.023(3) -0.005(4) -0.004(4) 0.047(7)
N1 0.080(6) 0.090(6) 0.039(4) 0.012(4) 0.020(4) 0.055(5)
C5 0.111(10) 0.111(10) 0.048(5) 0.015(6) 0.028(6) 0.067(9)
C23 0.084(9) 0.154(13) 0.079(7) 0.055(8) 0.024(7) 0.075(9)
C11 0.131(11) 0.101(9) 0.043(5) 0.012(5) 0.020(6) 0.074(9)
O3 0.180(10) 0.148(8) 0.040(4) -0.035(4) -0.042(5) 0.100(8)
C12 0.079(8) 0.114(10) 0.040(5) 0.025(5) 0.020(5) 0.052(7)
C22 0.094(9) 0.121(10) 0.066(6) 0.039(6) 0.033(6) 0.082(8)
O2 0.185(11) 0.140(9) 0.068(5) 0.021(5) 0.047(6) 0.108(9)
C24 0.135(13) 0.154(14) 0.051(6) 0.045(7) 0.031(7) 0.087(11)
C15 0.127(12) 0.179(15) 0.035(5) -0.015(6) -0.014(6) 0.107(11)
C19 0.107(11) 0.207(17) 0.053(6) 0.020(8) 0.014(7) 0.099(12)
C8 0.098(9) 0.120(11) 0.033(5) 0.004(5) 0.006(5) 0.051(8)
C10 0.085(8) 0.131(10) 0.033(5) 0.011(5) 0.015(5) 0.066(8)
C3 0.163(15) 0.169(15) 0.043(6) 0.019(7) 0.022(7) 0.107(13)
C17 0.094(10) 0.101(10) 0.081(8) -0.012(7) -0.011(7) 0.055(8)
C20 0.090(9) 0.115(10) 0.035(5) 0.007(5) 0.005(5) 0.056(8)
C16 0.095(9) 0.098(9) 0.054(6) 0.004(6) 0.005(6) 0.056(8)
C13 0.117(10) 0.133(12) 0.033(5) 0.012(6) 0.008(5) 0.078(9)
C14 0.174(15) 0.235(19) 0.060(7) 0.017(9) 0.027(8) 0.172(15)
C21 0.093(9) 0.117(11) 0.059(6) 0.021(6) 0.015(6) 0.058(9)
C4 0.160(14) 0.221(17) 0.033(5) 0.024(7) 0.036(7) 0.141(14)
C7 0.30(3) 0.197(18) 0.068(8) 0.052(9) 0.070(11) 0.20(2)
C6 0.187(17) 0.30(2) 0.050(6) 0.055(10) 0.047(8) 0.191(19)
C18 0.098(10) 0.161(15) 0.106(10) 0.018(9) 0.022(8) 0.086(11)

loop_
_atom_type_symbol
_atom_type_description
_atom_type_scat_dispersion_real
_atom_type_scat_dispersion_imag
_atom_type_scat_source
C C 0.0033 0.0016 'International Tables Vol C Tables 4.2.6.8 and 6.1.1.4'
H H 0.0000 0.0000 'International Tables Vol C Tables 4.2.6.8 and 6.1.1.4'
N N 0.0061 0.0033 'International Tables Vol C Tables 4.2.6.8 and 6.1.1.4'
O O 0.0106 0.0060 'International Tables Vol C Tables 4.2.6.8 and 6.1.1.4'
Zn Zn 0.2839 1.4301 'International Tables Vol C Tables 4.2.6.8 and 6.1.1.4'

loop_
_geom_angle_atom_site_label_1
_geom_angle_atom_site_label_2
_geom_angle_atom_site_label_3
_geom_angle
_geom_angle_site_symmetry_1
_geom_angle_site_symmetry_3
O1 Zn1 O1 103.4(5) . 4_556
O1 Zn1 N3 100.6(3) 4_556 4_556
O1 Zn1 N3 100.6(3) . .
O1 Zn1 N3 117.4(3) 4_556 .
O1 Zn1 N3 117.4(3) . 4_556
N3 Zn1 N3 117.5(4) . 4_556
O4 Zn2 N5 100.7(5) 4 5_556
O4 Zn2 N1 99.0(3) 4 6_546
O4 Zn2 O3 58.6(3) 4 4
O4 Zn2 C17 29.6(3) 4 4
N4 Zn2 O4 138.4(4) . 4
N4 Zn2 N5 104.4(4) . 5_556
N4 Zn2 N1 105.9(3) . 6_546
N4 Zn2 O3 89.5(2) . 4
N4 Zn2 C17 116.3(3) . 4
N5 Zn2 N1 104.9(6) 5_556 6_546
N5 Zn2 O3 157.9(5) 5_556 4
N5 Zn2 C17 130.2(5) 5_556 4
N1 Zn2 O3 87.2(4) 6_546 4
N1 Zn2 C17 90.9(4) 6_546 4
O3 Zn2 C17 29.2(3) 4 4
C1 O1 Zn1 113.2(8) . .
C12 N2 C8 117.1(9) . .
C17 O4 Zn2 98.1(8) . 4
C25 N3 Zn1 120.0(3) . .
C25 N3 C26 108.0 . .
C26 N3 Zn1 131.7(3) . .
N3 C25 N4 108.0 . .
C25 N4 Zn2 127.8(3) . .
C25 N4 N5 108.0 . .
N5 N4 Zn2 124.1(3) . .
N4 N5 Zn2 121.8(3) . 5_556
C26 N5 Zn2 129.7(3) . 5_556
C26 N5 N4 108.0 . .
N5 C26 N3 108.0 . .
N6 C26 N3 125.5(6) . .
N6 C26 N5 126.4(6) . .
C3 C2 C1 120.7(10) . .
C7 C2 C1 121.6(13) . .
C7 C2 C3 117.5(11) . .
O1 C1 C2 113.6(12) . .
O2 C1 O1 128.1(11) . .
O2 C1 C2 118.2(12) . .
C8 C9 C10 122.4(11) . .
C23 N1 Zn2 121.7(7) . 6_656
C23 N1 C22 114.9(9) . .
C22 N1 Zn2 123.0(7) . 6_656
C4 C5 C8 117.3(11) . .
C6 C5 C8 121.7(10) . .
C6 C5 C4 121.0(10) . .
N1 C23 C24 125.5(11) . .
C12 C11 C10 122.6(9) . .
C17 O3 Zn2 80.4(8) . 4
N2 C12 C11 121.4(9) . .
N2 C12 C13 116.9(10) . .
C11 C12 C13 121.6(9) . .
C21 C22 N1 125.8(10) . .
C23 C24 C20 118.9(11) . .
C16 C15 C14 122.5(10) . .
C13 C19 C18 118.3(10) . .
N2 C8 C5 112.7(11) . .
C9 C8 N2 122.1(9) . .
C9 C8 C5 125.2(10) . .
C9 C10 C11 114.0(11) . .
C9 C10 C20 123.4(10) . .
C11 C10 C20 122.3(8) . .
C2 C3 C4 119.5(11) . .
O4 C17 Zn2 52.3(6) . 4
O4 C17 C16 118.5(11) . .
O3 C17 Zn2 70.4(7) . 4
O3 C17 O4 122.0(12) . .
O3 C17 C16 119.3(12) . .
C16 C17 Zn2 164.2(9) . 4
C24 C20 C10 122.7(10) . .
C21 C20 C24 113.1(11) . .
C21 C20 C10 124.2(10) . .
C15 C16 C17 119.6(10) . .
C18 C16 C15 118.8(11) . .
C18 C16 C17 121.6(12) . .
C19 C13 C12 117.5(9) . .
C19 C13 C14 118.7(11) . .
C14 C13 C12 123.8(11) . .
C13 C14 C15 119.6(11) . .
C22 C21 C20 121.6(11) . .
C5 C4 C3 118.8(12) . .
C2 C7 C6 125.3(14) . .
C5 C6 C7 117.5(12) . .
C16 C18 C19 121.8(12) . .

loop_
_geom_bond_atom_site_label_1
_geom_bond_atom_site_label_2
_geom_bond_distance
_geom_bond_site_symmetry_2
Zn1 O1 1.945(7) .
Zn1 O1 1.945(7) 4_556
Zn1 N3 2.012(5) .
Zn1 N3 2.012(5) 4_556
Zn2 O4 2.005(7) 4
Zn2 N4 2.002(4) .
Zn2 N5 2.020(14) 5_556
Zn2 N1 2.053(8) 6_546
Zn2 O3 2.396(10) 4
Zn2 C17 2.508(13) 4
O1 C1 1.289(15) .
N2 C12 1.324(11) .
N2 C8 1.387(13) .
O4 Zn2 2.005(7) 4
O4 C17 1.251(14) .
N3 C25 1.357(4) .
N3 C26 1.357(4) .
C25 N4 1.357(4) .
N4 N5 1.357(4) .
N5 Zn2 2.020(6) 5_556
N5 C26 1.357(4) .
C26 N6 1.311(8) .
C2 C1 1.555(14) .
C2 C3 1.381(17) .
C2 C7 1.301(15) .
C1 O2 1.209(15) .
C9 C8 1.349(16) .
C9 C10 1.382(13) .
N1 Zn2 2.053(8) 6_656
N1 C23 1.277(13) .
N1 C22 1.336(12) .
C5 C8 1.511(13) .
C5 C4 1.383(15) .
C5 C6 1.322(17) .
C23 C24 1.361(17) .
C11 C12 1.389(15) .
C11 C10 1.394(14) .
O3 Zn2 2.396(10) 4
O3 C17 1.242(13) .
C12 C13 1.478(14) .
C22 C21 1.280(15) .
C24 C20 1.419(15) .
C15 C16 1.339(15) .
C15 C14 1.397(15) .
C19 C13 1.373(16) .
C19 C18 1.452(16) .
C10 C20 1.433(15) .
C3 C4 1.416(14) .
C17 Zn2 2.508(13) 4
C17 C16 1.496(16) .
C20 C21 1.393(14) .
C16 C18 1.315(15) .
C13 C14 1.378(14) .
C7 C6 1.394(14) .

loop_
_platon_squeeze_void_nr
_platon_squeeze_void_average_x
_platon_squeeze_void_average_y
_platon_squeeze_void_average_z
_platon_squeeze_void_volume
_platon_squeeze_void_count_electrons
_platon_squeeze_void_content
1 -0.099 -0.090 -0.014 4988 511 ' '
